data_7126847
loop_
_publ_author_name
'Yakiyama, Yumi'
'Fujinaka, Takahisa'
'Nishimura, Mio'
'Seki, Ryotaro'
'Sakurai, Hidehiro'

_publ_section_title
;
 Control by one drop of solvent: selective preparation of guest
 release/trap-triggered interconvertible molecular crystals.
;
_journal_issue 67
_journal_name_full 'Chemical communications (Cambridge, England)'
_journal_page_first 9687
_journal_page_last 9690
_journal_paper_doi 10.1039/d0cc03408h
_journal_volume 56
_journal_year 2020
_chemical_formula_moiety 'C14 H8 N O2, C1.75'
_chemical_formula_sum 'C15.75 H12.1 N O2'
_chemical_formula_weight 247.36
_space_group_crystal_system monoclinic
_space_group_IT_number 15
_space_group_name_Hall '-C 2yc'
_space_group_name_H-M_alt 'C 1 2/c 1'
_atom_sites_solution_hydrogens geom
_atom_sites_solution_primary dual
_audit_creation_date 2018-12-20
_audit_creation_method
;
Olex2 1.2
(compiled 2018.05.29 svn.r3508 for OlexSys, GUI svn.r5506)
;
_audit_update_record
;
2020-04-16 deposited with the CCDC.	2020-07-07 downloaded from the CCDC.
;
_cell_angle_alpha 90
_cell_angle_beta 97.51(3)
_cell_angle_gamma 90
_cell_formula_units_Z 8
_cell_length_a 15.450(3)
_cell_length_b 17.951(4)
_cell_length_c 8.5315(17)
_cell_measurement_reflns_used 18526
_cell_measurement_temperature 100
_cell_measurement_theta_max 32.73
_cell_measurement_theta_min 2.12
_cell_volume 2345.9(9)
_computing_cell_refinement PROCESS-AUTO
_computing_data_collection PROCESS-AUTO
_computing_data_reduction PROCESS-AUTO
_computing_molecular_graphics 'Olex2 (Dolomanov et al., 2009)'
_computing_publication_material 'Olex2 (Dolomanov et al., 2009)'
_computing_structure_refinement 'ShelXL (Sheldrick, 2015)'
_computing_structure_solution 'ShelXT (Sheldrick, 2015)'
_diffrn_ambient_temperature 100
_diffrn_measured_fraction_theta_full 0.999
_diffrn_measured_fraction_theta_max 0.999
_diffrn_measurement_device_type 'DECTRIS PILATUS3 X CdTM 1M Detector System'
_diffrn_measurement_method '\w scans'
_diffrn_radiation_monochromator 'Si(311) double crystal monochromator'
_diffrn_radiation_type synchrotron
_diffrn_radiation_wavelength 0.43158
_diffrn_reflns_av_R_equivalents 0.0588
_diffrn_reflns_av_unetI/netI 0.0384
_diffrn_reflns_Laue_measured_fraction_full 0.999
_diffrn_reflns_Laue_measured_fraction_max 0.999
_diffrn_reflns_limit_h_max 20
_diffrn_reflns_limit_h_min -20
_diffrn_reflns_limit_k_max 23
_diffrn_reflns_limit_k_min -23
_diffrn_reflns_limit_l_max 11
_diffrn_reflns_limit_l_min -11
_diffrn_reflns_number 23508
_diffrn_reflns_point_group_measured_fraction_full 0.999
_diffrn_reflns_point_group_measured_fraction_max 0.999
_diffrn_reflns_theta_full 15.008
_diffrn_reflns_theta_max 16.275
_diffrn_reflns_theta_min 1.061
_diffrn_source 'SPring-8 BL02B1bending magnet'
_diffrn_standards_number 0
_exptl_absorpt_coefficient_mu 0.041
_exptl_absorpt_correction_T_max 1.0000
_exptl_absorpt_correction_T_min 0.7319
_exptl_absorpt_correction_type multi-scan
_exptl_absorpt_process_details
;
[c.f. r.h. blessing, acta cryst. (1995), a51, 33-38]
;
_exptl_crystal_colour yellow
_exptl_crystal_colour_primary yellow
_exptl_crystal_density_diffrn 1.401
_exptl_crystal_description block
_exptl_crystal_F_000 1037
_exptl_crystal_size_max 0.1
_exptl_crystal_size_mid 0.1
_exptl_crystal_size_min 0.08
_refine_diff_density_max 0.809
_refine_diff_density_min -0.415
_refine_diff_density_rms 0.151
_refine_ls_extinction_method none
_refine_ls_goodness_of_fit_ref 1.117
_refine_ls_hydrogen_treatment constr
_refine_ls_matrix_type full
_refine_ls_number_parameters 178
_refine_ls_number_reflns 2692
_refine_ls_number_restraints 0
_refine_ls_restrained_S_all 1.117
_refine_ls_R_factor_all 0.0883
_refine_ls_R_factor_gt 0.0779
_refine_ls_shift/su_max 0.000
_refine_ls_shift/su_mean 0.000
_refine_ls_structure_factor_coef Fsqd
_refine_ls_weighting_details 'w=1/[\s^2^(Fo^2^)+(0.1536P)^2^+6.4129P] where P=(Fo^2^+2Fc^2^)/3'
_refine_ls_weighting_scheme calc
_refine_ls_wR_factor_gt 0.2447
_refine_ls_wR_factor_ref 0.2560
_reflns_Friedel_coverage 0.000
_reflns_number_gt 2294
_reflns_number_total 2692
_reflns_threshold_expression 'I > 2\s(I)'
_cod_data_source_file d0cc03408h2.cif
_cod_data_source_block 1a-hexane
_cod_depositor_comments 'Adding full bibliography for 7126838--7126851.cif.'
_cod_original_cell_volume 2345.8(8)
_cod_original_formula_sum 'C15.75 H12.10 N O2'
_cod_database_code 7126847
_shelx_shelxl_version_number 2018/3
_shelx_space_group_comment
;
The symmetry employed for this shelxl refinement is uniquely defined
by the following loop, which should always be used as a source of
symmetry information in preference to the above space-group names.
They are only intended as comments.
;
_shelx_estimated_absorpt_t_max 0.997
_shelx_estimated_absorpt_t_min 0.996
_olex2_refinement_description
;
1. Fixed Uiso
 At 1.2 times of:
  All C(H) groups
2. Others
 Fixed Sof: C6S(0.33333) C1S(0.33333) C2S(0.33333) C5S(0.25) C4S(0.25) C3S(0.25)
3.a Aromatic/amide H refined with riding coordinates:
 C7(H7), C4(H4), C13(H13), C11(H11), C6(H6), C10(H10), C14(H14), C5(H5)
;
_olex2_exptl_crystal_mounting_method Litholoop
_olex2_submission_special_instructions 'No special instructions were received'

loop_
_space_group_symop_operation_xyz
'x, y, z'
'-x, y, -z+1/2'
'x+1/2, y+1/2, z'
'-x+1/2, y+1/2, -z+1/2'
'-x, -y, -z'
'x, -y, z-1/2'
'-x+1/2, -y+1/2, -z'
'x+1/2, -y+1/2, z-1/2'

loop_
_atom_site_label
_atom_site_type_symbol
_atom_site_fract_x
_atom_site_fract_y
_atom_site_fract_z
_atom_site_U_iso_or_equiv
_atom_site_adp_type
_atom_site_occupancy
_atom_site_site_symmetry_order
_atom_site_calc_flag
_atom_site_refinement_flags_posn
_atom_site_refinement_flags_adp
_atom_site_refinement_flags_occupancy
_atom_site_disorder_assembly
_atom_site_disorder_group
O1 O 0.59753(13) 0.77779(11) 0.8748(2) 0.0224(5) Uani 1 1 d . . . . .
O2 O 0.49317(12) 0.61772(10) 0.4543(2) 0.0197(5) Uani 1 1 d . . . . .
N1 N 0.72709(17) 0.49435(14) 0.8930(3) 0.0268(6) Uani 1 1 d . . . . .
C3 C 0.61817(17) 0.77236(14) 0.5997(3) 0.0187(5) Uani 1 1 d . . . . .
C9 C 0.53515(16) 0.66402(13) 0.5336(3) 0.0160(5) Uani 1 1 d . . . . .
C7 C 0.60413(17) 0.73709(15) 0.3219(3) 0.0207(6) Uani 1 1 d . . . . .
H7 H 0.583388 0.703894 0.238712 0.025 Uiso 1 1 calc R . . . .
C2 C 0.58972(17) 0.74573(14) 0.7480(3) 0.0179(5) Uani 1 1 d . . . . .
C8 C 0.58760(16) 0.72473(14) 0.4758(3) 0.0181(5) Uani 1 1 d . . . . .
C1 C 0.54477(16) 0.66887(13) 0.7167(3) 0.0157(5) Uani 1 1 d . . . . .
C4 C 0.66649(18) 0.83549(15) 0.5717(3) 0.0233(6) Uani 1 1 d . . . . .
H4 H 0.687490 0.868508 0.655057 0.028 Uiso 1 1 calc R . . . .
C12 C 0.60837(16) 0.60726(14) 0.7816(3) 0.0171(5) Uani 1 1 d . . . . .
C13 C 0.67870(18) 0.62118(15) 0.8976(3) 0.0207(6) Uani 1 1 d . . . . .
H13 H 0.687192 0.669504 0.942344 0.025 Uiso 1 1 calc R . . . .
C11 C 0.59905(18) 0.53505(15) 0.7229(3) 0.0209(6) Uani 1 1 d . . . . .
H11 H 0.552761 0.522854 0.642414 0.025 Uiso 1 1 calc R . . . .
C6 C 0.65246(19) 0.80030(17) 0.2946(3) 0.0256(6) Uani 1 1 d . . . . .
H6 H 0.664827 0.810670 0.190579 0.031 Uiso 1 1 calc R . . . .
C10 C 0.65853(19) 0.48102(16) 0.7838(3) 0.0244(6) Uani 1 1 d . . . . .
H10 H 0.649971 0.431518 0.745515 0.029 Uiso 1 1 calc R . . . .
C14 C 0.73605(18) 0.56423(16) 0.9470(3) 0.0248(6) Uani 1 1 d . . . . .
H14 H 0.784579 0.575349 1.023801 0.030 Uiso 1 1 calc R . . . .
C5 C 0.6829(2) 0.84846(16) 0.4177(4) 0.0273(6) Uani 1 1 d . . . . .
H5 H 0.715580 0.891165 0.395843 0.033 Uiso 1 1 calc R . . . .
C6S C 1.038(4) 0.508(4) 0.726(11) 0.23(3) Uiso 0.3333 1 d . . P A 1
C1S C 0.9784(18) 0.5276(14) 1.193(4) 0.096(7) Uiso 0.3333 1 d . . P A 1
C2S C 0.975(2) 0.5690(18) 1.019(4) 0.124(9) Uiso 0.3333 1 d . . P A 1
C5S C 0.985(2) 0.5177(19) 0.878(5) 0.078(7) Uiso 0.25 1 d . . P . .
C4S C 1.017(2) 0.4864(18) 1.037(4) 0.081(7) Uiso 0.25 1 d . . P A .
C3S C 0.983(3) 0.512(3) 1.100(6) 0.105(10) Uiso 0.25 1 d . . P A .

loop_
_atom_site_aniso_label
_atom_site_aniso_U_11
_atom_site_aniso_U_22
_atom_site_aniso_U_33
_atom_site_aniso_U_23
_atom_site_aniso_U_13
_atom_site_aniso_U_12
O1 0.0284(10) 0.0187(9) 0.0196(9) -0.0039(7) 0.0012(7) -0.0019(7)
O2 0.0238(10) 0.0146(9) 0.0203(9) -0.0018(7) 0.0014(7) -0.0037(7)
N1 0.0258(12) 0.0241(12) 0.0310(13) 0.0072(10) 0.0054(10) 0.0074(9)
C3 0.0194(12) 0.0155(12) 0.0205(13) 0.0004(9) 0.0004(9) -0.0013(9)
C9 0.0167(11) 0.0123(11) 0.0191(12) 0.0011(9) 0.0024(9) 0.0006(8)
C7 0.0199(12) 0.0209(13) 0.0212(13) -0.0014(10) 0.0021(10) -0.0020(10)
C2 0.0171(11) 0.0142(11) 0.0217(12) -0.0002(9) -0.0001(9) 0.0009(9)
C8 0.0166(11) 0.0145(11) 0.0227(13) 0.0014(9) 0.0006(9) -0.0004(9)
C1 0.0173(12) 0.0110(11) 0.0185(11) -0.0008(8) 0.0011(9) -0.0008(8)
C4 0.0244(13) 0.0205(13) 0.0248(14) -0.0011(10) 0.0018(10) -0.0061(10)
C12 0.0169(11) 0.0167(12) 0.0182(11) 0.0038(9) 0.0042(9) 0.0015(9)
C13 0.0223(13) 0.0195(12) 0.0204(12) 0.0017(9) 0.0034(10) -0.0006(10)
C11 0.0238(13) 0.0172(12) 0.0220(12) -0.0002(9) 0.0042(10) 0.0000(10)
C6 0.0284(14) 0.0262(14) 0.0229(13) 0.0021(11) 0.0060(11) -0.0061(11)
C10 0.0273(14) 0.0175(12) 0.0295(14) 0.0021(10) 0.0082(11) 0.0040(10)
C14 0.0220(13) 0.0272(15) 0.0248(13) 0.0047(10) 0.0013(10) 0.0036(10)
C5 0.0292(14) 0.0229(14) 0.0303(15) 0.0004(11) 0.0060(11) -0.0109(11)

loop_
_atom_type_symbol
_atom_type_description
_atom_type_scat_dispersion_real
_atom_type_scat_dispersion_imag
_atom_type_scat_source
C C 0.0002 0.0005 'International Tables Vol C Tables 4.2.6.8 and 6.1.1.4'
H H 0.0000 0.0000 'International Tables Vol C Tables 4.2.6.8 and 6.1.1.4'
N N 0.0009 0.0010 'International Tables Vol C Tables 4.2.6.8 and 6.1.1.4'
O O 0.0024 0.0020 'International Tables Vol C Tables 4.2.6.8 and 6.1.1.4'

loop_
_geom_angle_atom_site_label_1
_geom_angle_atom_site_label_2
_geom_angle_atom_site_label_3
_geom_angle
_geom_angle_site_symmetry_1
_geom_angle_site_symmetry_3
_geom_angle_publ_flag
C14 N1 C10 116.4(2) . . ?
C8 C3 C2 110.1(2) . . ?
C8 C3 C4 120.3(2) . . ?
C4 C3 C2 129.6(2) . . ?
O2 C9 C8 126.7(2) . . ?
O2 C9 C1 125.3(2) . . ?
C8 C9 C1 108.0(2) . . ?
C8 C7 H7 121.4 . . ?
C8 C7 C6 117.2(2) . . ?
C6 C7 H7 121.4 . . ?
O1 C2 C3 127.2(2) . . ?
O1 C2 C1 124.3(2) . . ?
C3 C2 C1 108.6(2) . . ?
C3 C8 C9 110.2(2) . . ?
C7 C8 C3 122.2(2) . . ?
C7 C8 C9 127.5(2) . . ?
C9 C1 C1 113.1(2) . 2_656 ?
C2 C1 C9 101.80(19) . . ?
C2 C1 C1 109.59(15) . 2_656 ?
C12 C1 C9 107.17(19) . . ?
C12 C1 C2 109.1(2) . . ?
C12 C1 C1 115.14(18) . 2_656 ?
C3 C4 H4 121.1 . . ?
C5 C4 C3 117.8(3) . . ?
C5 C4 H4 121.1 . . ?
C13 C12 C1 122.0(2) . . ?
C11 C12 C1 120.7(2) . . ?
C11 C12 C13 117.2(2) . . ?
C12 C13 H13 120.2 . . ?
C14 C13 C12 119.6(3) . . ?
C14 C13 H13 120.2 . . ?
C12 C11 H11 120.5 . . ?
C10 C11 C12 118.9(3) . . ?
C10 C11 H11 120.5 . . ?
C7 C6 H6 119.6 . . ?
C5 C6 C7 120.9(3) . . ?
C5 C6 H6 119.6 . . ?
N1 C10 C11 124.1(3) . . ?
N1 C10 H10 118.0 . . ?
C11 C10 H10 118.0 . . ?
N1 C14 C13 123.7(3) . . ?
N1 C14 H14 118.1 . . ?
C13 C14 H14 118.1 . . ?
C4 C5 C6 121.6(3) . . ?
C4 C5 H5 119.2 . . ?
C6 C5 H5 119.2 . . ?
C6S C6S C5S 35(6) 2_756 . ?
C6S C6S C4S 104(9) 2_756 6_565 ?
C6S C6S C3S 54(6) 2_756 5_767 ?
C6S C6S C3S 76(7) 2_756 6_565 ?
C1S C6S C6S 49(4) 6_565 2_756 ?
C1S C6S C6S 57(5) 5_767 2_756 ?
C1S C6S C1S 63(6) 5_767 6_565 ?
C1S C6S C5S 47(4) 5_767 . ?
C1S C6S C5S 78(5) 6_565 . ?
C1S C6S C4S 74(6) 6_565 6_565 ?
C1S C6S C4S 135(7) 5_767 6_565 ?
C1S C6S C3S 39(3) 6_565 6_565 ?
C1S C6S C3S 81(6) 6_565 5_767 ?
C1S C6S C3S 101(7) 5_767 6_565 ?
C1S C6S C3S 27(4) 5_767 5_767 ?
C5S C6S C6S 93(9) 2_756 2_756 ?
C5S C6S C1S 133(9) 2_756 5_767 ?
C5S C6S C1S 71(6) 2_756 6_565 ?
C5S C6S C5S 125(6) 2_756 . ?
C5S C6S C4S 13(3) 2_756 6_565 ?
C5S C6S C3S 32(4) 2_756 6_565 ?
C5S C6S C3S 147(7) 2_756 5_767 ?
C4S C6S C5S 138(5) 6_565 . ?
C3S C6S C5S 110(5) 6_565 . ?
C3S C6S C5S 26(2) 5_767 . ?
C3S C6S C4S 155(5) 5_767 6_565 ?
C3S C6S C4S 35(4) 6_565 6_565 ?
C3S C6S C3S 120(6) 6_565 5_767 ?
C6S C1S C6S 74(7) 5_767 6_566 ?
C6S C1S C1S 64(5) 5_767 2_757 ?
C6S C1S C2S 114(6) 6_566 . ?
C6S C1S C2S 158(6) 5_767 . ?
C6S C1S C5S 47(5) 6_566 5_767 ?
C6S C1S C5S 64(5) 6_566 6_566 ?
C6S C1S C5S 95(4) 5_767 5_767 ?
C6S C1S C5S 22(5) 5_767 6_566 ?
C6S C1S C4S 114(5) 5_767 . ?
C6S C1S C4S 130(5) 5_767 5_767 ?
C6S C1S C4S 66(5) 6_566 . ?
C6S C1S C4S 92(6) 6_566 5_767 ?
C6S C1S C3S 46(5) 5_767 2_757 ?
C6S C1S C3S 61(5) 6_566 2_757 ?
C1S C1S C6S 53(5) 2_757 6_566 ?
C1S C1S C2S 137(3) 2_757 . ?
C1S C1S C5S 100(3) 2_757 5_767 ?
C1S C1S C5S 42(2) 2_757 6_566 ?
C1S C1S C4S 141(4) 2_757 5_767 ?
C1S C1S C4S 117(3) 2_757 . ?
C1S C1S C3S 19(2) 2_757 2_757 ?
C2S C1S C5S 178(2) . 6_566 ?
C2S C1S C4S 34.2(13) . 5_767 ?
C2S C1S C4S 58(2) . . ?
C2S C1S C3S 156(3) . 2_757 ?
C5S C1S C2S 79(3) 5_767 . ?
C5S C1S C5S 100(3) 5_767 6_566 ?
C5S C1S C4S 22(2) 5_767 . ?
C5S C1S C4S 48(3) 5_767 5_767 ?
C5S C1S C4S 145(2) 6_566 5_767 ?
C5S C1S C3S 106(3) 5_767 2_757 ?
C5S C1S C3S 23.7(16) 6_566 2_757 ?
C4S C1S C5S 121(2) . 6_566 ?
C4S C1S C4S 26.9(19) . 5_767 ?
C4S C1S C3S 126(2) . 2_757 ?
C3S C1S C6S 120(7) . 5_767 ?
C3S C1S C6S 84(6) . 6_566 ?
C3S C1S C1S 135(5) . 2_757 ?
C3S C1S C2S 46(4) . . ?
C3S C1S C5S 37(4) . 5_767 ?
C3S C1S C5S 133(5) . 6_566 ?
C3S C1S C4S 18(4) . . ?
C3S C1S C4S 153(2) 2_757 5_767 ?
C3S C1S C4S 12(4) . 5_767 ?
C3S C1S C3S 143(5) . 2_757 ?
C1S C2S C5S 39.4(17) . 5_767 ?
C1S C2S C3S 99(3) . 5_767 ?
C5S C2S C1S 116(3) . . ?
C5S C2S C5S 79(3) . 5_767 ?
C5S C2S C4S 56(3) . . ?
C5S C2S C3S 20.6(19) . 5_767 ?
C5S C2S C3S 60.2(19) 5_767 5_767 ?
C4S C2S C1S 89(3) 5_767 . ?
C4S C2S C1S 62(2) . . ?
C4S C2S C5S 53(3) 5_767 5_767 ?
C4S C2S C5S 27(2) 5_767 . ?
C4S C2S C5S 23.2(13) . 5_767 ?
C4S C2S C4S 32(3) 5_767 . ?
C4S C2S C3S 37.1(19) . 5_767 ?
C4S C2S C3S 17(2) 5_767 5_767 ?
C4S C2S C3S 60(3) 5_767 . ?
C3S C2S C1S 30(2) . . ?
C3S C2S C5S 86(3) . . ?
C3S C2S C5S 15(3) . 5_767 ?
C3S C2S C4S 35(3) . . ?
C3S C2S C3S 70(4) . 5_767 ?
C6S C5S C6S 52(6) 2_756 . ?
C6S C5S C1S 38(3) . 6_565 ?
C6S C5S C1S 62(4) 2_756 5_767 ?
C6S C5S C1S 24(5) 2_756 6_565 ?
C6S C5S C2S 143(6) 2_756 . ?
C6S C5S C2S 97(4) . 5_767 ?
C6S C5S C2S 111(5) 2_756 5_767 ?
C6S C5S C4S 147(6) 2_756 . ?
C6S C5S C3S 150(5) . . ?
C6S C5S C3S 153(5) 2_756 . ?
C1S C5S C6S 38(2) 5_767 . ?
C1S C5S C1S 38(2) 5_767 6_565 ?
C1S C5S C2S 91(2) 6_565 5_767 ?
C1S C5S C2S 62(3) 5_767 5_767 ?
C1S C5S C2S 155(4) 5_767 . ?
C1S C5S C4S 95(3) 5_767 . ?
C1S C5S C3S 123(4) 5_767 . ?
C1S C5S C3S 149(3) 6_565 . ?
C2S C5S C6S 143(4) . . ?
C2S C5S C1S 167(3) . 6_565 ?
C2S C5S C2S 101(3) . 5_767 ?
C2S C5S C3S 40.3(18) . . ?
C2S C5S C3S 62(2) 5_767 . ?
C4S C5S C6S 123(4) . . ?
C4S C5S C6S 150(6) 5_767 . ?
C4S C5S C6S 150(7) 5_767 2_756 ?
C4S C5S C1S 121(6) 5_767 5_767 ?
C4S C5S C1S 128(2) . 6_565 ?
C4S C5S C1S 146(5) 5_767 6_565 ?
C4S C5S C2S 43(4) 5_767 . ?
C4S C5S C2S 65(3) . . ?
C4S C5S C2S 60(4) 5_767 5_767 ?
C4S C5S C2S 37.0(15) . 5_767 ?
C4S C5S C4S 28(4) 5_767 . ?
C4S C5S C3S 28(2) . . ?
C4S C5S C3S 78(7) 5_767 5_767 ?
C4S C5S C3S 3(4) 5_767 . ?
C3S C5S C6S 75(5) 5_767 . ?
C3S C5S C6S 105(7) 5_767 2_756 ?
C3S C5S C1S 45(5) 5_767 5_767 ?
C3S C5S C1S 81(6) 5_767 6_565 ?
C3S C5S C2S 26(5) 5_767 5_767 ?
C3S C5S C2S 112(7) 5_767 . ?
C3S C5S C4S 51(6) 5_767 . ?
C3S C5S C3S 79(7) 5_767 . ?
C6S C4S C1S 166(3) 6_566 5_767 ?
C6S C4S C1S 40(2) 6_566 . ?
C6S C4S C2S 94(3) 6_566 . ?
C1S C4S C1S 153.1(19) . 5_767 ?
C2S C4S C6S 117(4) 5_767 6_566 ?
C2S C4S C1S 142(3) 5_767 . ?
C2S C4S C1S 57(2) 5_767 5_767 ?
C2S C4S C1S 95(2) . 5_767 ?
C2S C4S C1S 60(2) . . ?
C2S C4S C2S 148(3) 5_767 . ?
C2S C4S C5S 90(3) 5_767 . ?
C2S C4S C3S 65(3) 5_767 5_767 ?
C5S C4S C6S 17(4) 5_767 6_566 ?
C5S C4S C6S 153(4) . 6_566 ?
C5S C4S C1S 37(4) 5_767 . ?
C5S C4S C1S 37(2) . 5_767 ?
C5S C4S C1S 167(5) 5_767 5_767 ?
C5S C4S C1S 116(3) . . ?
C5S C4S C2S 97(5) 5_767 . ?
C5S C4S C2S 111(5) 5_767 5_767 ?
C5S C4S C2S 59.1(16) . . ?
C5S C4S C5S 152(4) 5_767 . ?
C5S C4S C4S 130(7) 5_767 5_767 ?
C5S C4S C3S 51(4) 5_767 . ?
C5S C4S C3S 175(6) 5_767 5_767 ?
C4S C4S C6S 133(6) 5_767 6_566 ?
C4S C4S C1S 95(5) 5_767 . ?
C4S C4S C1S 58(4) 5_767 5_767 ?
C4S C4S C2S 106(6) 5_767 5_767 ?
C4S C4S C2S 42(4) 5_767 . ?
C4S C4S C5S 22(3) 5_767 . ?
C4S C4S C3S 51(4) 5_767 5_767 ?
C4S C4S C3S 80(5) 5_767 . ?
C3S C4S C6S 167(4) 5_767 6_566 ?
C3S C4S C6S 56(4) . 6_566 ?
C3S C4S C1S 145(4) 5_767 . ?
C3S C4S C1S 9(3) 5_767 5_767 ?
C3S C4S C1S 16(3) . . ?
C3S C4S C1S 138(4) . 5_767 ?
C3S C4S C2S 49(3) . . ?
C3S C4S C2S 86(3) 5_767 . ?
C3S C4S C2S 143(5) . 5_767 ?
C3S C4S C5S 102(4) . . ?
C3S C4S C5S 29(3) 5_767 . ?
C3S C4S C3S 131(4) . 5_767 ?
C6S C3S C6S 51(5) 6_566 5_767 ?
C6S C3S C1S 33(4) 6_566 2_757 ?
C6S C3S C1S 38(3) 5_767 2_757 ?
C6S C3S C2S 116(4) 5_767 5_767 ?
C6S C3S C2S 90(5) 6_566 5_767 ?
C6S C3S C5S 165(4) 5_767 . ?
C6S C3S C5S 137(6) 6_566 . ?
C6S C3S C3S 153(5) 5_767 5_767 ?
C6S C3S C3S 116(7) 6_566 5_767 ?
C1S C3S C6S 57(5) . 6_566 ?
C1S C3S C6S 33(4) . 5_767 ?
C1S C3S C1S 26(3) . 2_757 ?
C1S C3S C2S 144(6) . 5_767 ?
C1S C3S C2S 122(3) 2_757 5_767 ?
C1S C3S C2S 104(6) . . ?
C1S C3S C5S 156(3) 2_757 . ?
C1S C3S C5S 158(6) . . ?
C1S C3S C4S 159(7) . 5_767 ?
C1S C3S C4S 146(7) . . ?
C1S C3S C3S 168(6) . 5_767 ?
C1S C3S C3S 145(4) 2_757 5_767 ?
C2S C3S C6S 134(5) . 6_566 ?
C2S C3S C6S 134(5) . 5_767 ?
C2S C3S C1S 115(4) . 2_757 ?
C2S C3S C2S 110(4) . 5_767 ?
C2S C3S C5S 54(3) . . ?
C2S C3S C3S 73(3) . 5_767 ?
C5S C3S C6S 43(5) 5_767 6_566 ?
C5S C3S C6S 79(5) 5_767 5_767 ?
C5S C3S C1S 98(7) 5_767 . ?
C5S C3S C1S 75(5) 5_767 2_757 ?
C5S C3S C2S 47(5) 5_767 5_767 ?
C5S C3S C2S 139(7) 5_767 . ?
C5S C3S C2S 58(2) . 5_767 ?
C5S C3S C5S 101(7) 5_767 . ?
C5S C3S C4S 100(7) 5_767 5_767 ?
C5S C3S C4S 51(4) 5_767 . ?
C5S C3S C3S 78(6) 5_767 5_767 ?
C5S C3S C3S 22.2(16) . 5_767 ?
C4S C3S C6S 164(5) 5_767 5_767 ?
C4S C3S C6S 129(5) . 5_767 ?
C4S C3S C6S 89(6) . 6_566 ?
C4S C3S C6S 137(7) 5_767 6_566 ?
C4S C3S C1S 158(4) 5_767 2_757 ?
C4S C3S C1S 121(5) . 2_757 ?
C4S C3S C2S 56(3) 5_767 5_767 ?
C4S C3S C2S 96(5) . . ?
C4S C3S C2S 20(3) . 5_767 ?
C4S C3S C2S 55(3) 5_767 . ?
C4S C3S C5S 2(2) 5_767 . ?
C4S C3S C5S 50(3) . . ?
C4S C3S C4S 49(4) . 5_767 ?
C4S C3S C3S 28(3) . 5_767 ?
C4S C3S C3S 22(2) 5_767 5_767 ?
C3S C3S C2S 37(2) 5_767 5_767 ?

loop_
_geom_bond_atom_site_label_1
_geom_bond_atom_site_label_2
_geom_bond_distance
_geom_bond_site_symmetry_2
_geom_bond_publ_flag
O1 C2 1.217(3) . ?
O2 C9 1.206(3) . ?
N1 C10 1.337(4) . ?
N1 C14 1.337(4) . ?
C3 C2 1.472(4) . ?
C3 C8 1.393(4) . ?
C3 C4 1.395(4) . ?
C9 C8 1.481(3) . ?
C9 C1 1.552(3) . ?
C7 H7 0.9500 . ?
C7 C8 1.388(4) . ?
C7 C6 1.395(4) . ?
C2 C1 1.552(3) . ?
C1 C1 1.562(5) 2_656 ?
C1 C12 1.534(3) . ?
C4 H4 0.9500 . ?
C4 C5 1.389(4) . ?
C12 C13 1.393(4) . ?
C12 C11 1.390(4) . ?
C13 H13 0.9500 . ?
C13 C14 1.382(4) . ?
C11 H11 0.9500 . ?
C11 C10 1.389(4) . ?
C6 H6 0.9500 . ?
C6 C5 1.394(4) . ?
C10 H10 0.9500 . ?
C14 H14 0.9500 . ?
C5 H5 0.9500 . ?
C6S C6S 1.28(13) 2_756 ?
C6S C1S 1.00(8) 5_767 ?
C6S C1S 1.12(6) 6_565 ?
C6S C5S 1.63(9) . ?
C6S C5S 0.93(9) 2_756 ?
C6S C4S 1.61(10) 6_565 ?
C6S C3S 1.33(9) 6_565 ?
C6S C3S 1.60(9) 5_767 ?
C1S C1S 1.11(5) 2_757 ?
C1S C2S 1.66(4) . ?
C1S C5S 1.20(4) 5_767 ?
C1S C5S 1.77(4) 6_566 ?
C1S C4S 1.70(5) . ?
C1S C4S 1.99(4) 5_767 ?
C1S C3S 1.81(6) 2_757 ?
C1S C3S 0.85(4) . ?
C2S C5S 1.53(5) . ?
C2S C5S 1.85(5) 5_767 ?
C2S C4S 1.12(4) 5_767 ?
C2S C4S 1.62(5) . ?
C2S C3S 1.94(6) 5_767 ?
C2S C3S 1.23(5) . ?
C5S C4S 0.73(4) 5_767 ?
C5S C4S 1.49(6) . ?
C5S C3S 0.73(5) 5_767 ?
C5S C3S 1.90(4) . ?
C4S C4S 0.90(6) 5_767 ?
C4S C3S 1.17(5) 5_767 ?
C4S C3S 0.93(6) . ?
C3S C3S 1.91(10) 5_767 ?
